data_4325122
loop_
_publ_author_name
'Richard A. Lewis'
'Guang Wu'
'Trevor W. Hayton'

_publ_section_title
;
 Stabilizing High-Valent Metal Ions with a Ketimide Ligand Set: Synthesis
 of Mn(N=CtBu2)4
;
_journal_name_full 'Inorganic Chemistry'
_journal_page_first 4660
_journal_page_last 4668
_journal_paper_doi 10.1021/ic200490v
_journal_volume 50
_journal_year 2011
_chemical_formula_sum 'C36 H72 Mn N4'
_chemical_formula_weight 615.92
_chemical_name_systematic
; 
 Manganese (IV) tetrakis(bistert-butyl ketimide) 
;
_space_group_IT_number 2
_symmetry_cell_setting triclinic
_symmetry_space_group_name_Hall '-P 1'
_symmetry_space_group_name_H-M 'P -1'
_atom_sites_solution_hydrogens geom
_atom_sites_solution_primary direct
_atom_sites_solution_secondary difmap
_audit_creation_method SHELXL-97
_cell_angle_alpha 70.20(2)
_cell_angle_beta 89.51(2)
_cell_angle_gamma 73.210(19)
_cell_formula_units_Z 2
_cell_length_a 11.356(6)
_cell_length_b 11.738(6)
_cell_length_c 16.586(10)
_cell_measurement_temperature 150(2)
_cell_volume 1981.7(19)
_computing_structure_refinement 'SHELXL-97 (Sheldrick, 1997)'
_computing_structure_solution 'SHELXS-97 (Sheldrick, 1990)'
_diffrn_ambient_temperature 150(2)
_diffrn_measured_fraction_theta_full 0.962
_diffrn_measured_fraction_theta_max 0.962
_diffrn_measurement_device_type 'ccd area detector'
_diffrn_measurement_method omega
_diffrn_radiation_monochromator graphite
_diffrn_radiation_source 'fine-focus sealed tube'
_diffrn_radiation_type MoK\a
_diffrn_radiation_wavelength 0.71073
_diffrn_reflns_av_R_equivalents 0.1604
_diffrn_reflns_av_sigmaI/netI 0.1430
_diffrn_reflns_limit_h_max 14
_diffrn_reflns_limit_h_min -13
_diffrn_reflns_limit_k_max 13
_diffrn_reflns_limit_k_min -14
_diffrn_reflns_limit_l_max 20
_diffrn_reflns_limit_l_min -20
_diffrn_reflns_number 16650
_diffrn_reflns_theta_full 26.37
_diffrn_reflns_theta_max 26.37
_diffrn_reflns_theta_min 1.31
_exptl_absorpt_coefficient_mu 0.359
_exptl_absorpt_correction_T_max 0.701
_exptl_absorpt_correction_T_min 0.257
_exptl_absorpt_correction_type empirical
_exptl_absorpt_process_details 'Psi Scan'
_exptl_crystal_colour red
_exptl_crystal_density_diffrn 1.032
_exptl_crystal_description block
_exptl_crystal_F_000 682
_exptl_crystal_size_max 0.6
_exptl_crystal_size_mid 0.6
_exptl_crystal_size_min 0.2
_refine_diff_density_max 0.566
_refine_diff_density_min -0.584
_refine_diff_density_rms 0.082
_refine_ls_extinction_method none
_refine_ls_goodness_of_fit_ref 1.010
_refine_ls_hydrogen_treatment constr
_refine_ls_matrix_type full
_refine_ls_number_parameters 418
_refine_ls_number_reflns 7790
_refine_ls_number_restraints 0
_refine_ls_restrained_S_all 1.010
_refine_ls_R_factor_all 0.0960
_refine_ls_R_factor_gt 0.0660
_refine_ls_shift/su_max 0.000
_refine_ls_shift/su_mean 0.000
_refine_ls_structure_factor_coef Fsqd
_refine_ls_weighting_details 'calc w=1/[\s^2^(Fo^2^)+(0.0909P)^2^+0.0000P] where P=(Fo^2^+2Fc^2^)/3'
_refine_ls_weighting_scheme calc
_refine_ls_wR_factor_gt 0.1731
_refine_ls_wR_factor_ref 0.1943
_reflns_number_gt 5214
_reflns_number_total 7790
_reflns_threshold_expression >2sigma(I)
_cod_data_source_file ic200490v_si_002_4.cif
_cod_data_source_block Complex_4
_cod_database_code 4325122

loop_
_symmetry_equiv_pos_as_xyz
'x, y, z'
'-x, -y, -z'

loop_
_atom_site_label
_atom_site_type_symbol
_atom_site_fract_x
_atom_site_fract_y
_atom_site_fract_z
_atom_site_U_iso_or_equiv
_atom_site_adp_type
_atom_site_occupancy
_atom_site_symmetry_multiplicity
_atom_site_calc_flag
_atom_site_refinement_flags
Mn1 Mn 0.22826(4) 0.50254(4) 0.24905(3) 0.02323(17) Uani 1 1 d .
N1 N 0.0894(2) 0.6243(2) 0.19373(15) 0.0238(6) Uani 1 1 d .
C1 C -0.0049(3) 0.7074(3) 0.14799(19) 0.0261(7) Uani 1 1 d .
C20 C 0.5452(3) 0.2106(3) 0.3269(2) 0.0413(9) Uani 1 1 d .
N4 N 0.3077(2) 0.6129(2) 0.25045(15) 0.0261(6) Uani 1 1 d .
C2 C -0.0320(3) 0.7218(3) 0.05204(18) 0.0291(7) Uani 1 1 d .
C6 C -0.0913(3) 0.7897(3) 0.1958(2) 0.0319(8) Uani 1 1 d .
C9 C -0.1918(5) 0.9092(5) 0.1411(3) 0.094(2) Uani 1 1 d .
H9A H -0.2416 0.9468 0.1780 0.141 Uiso 1 1 calc R
H9B H -0.2429 0.8872 0.1066 0.141 Uiso 1 1 calc R
H9C H -0.1543 0.9687 0.1042 0.141 Uiso 1 1 calc R
C21B C 0.6319(10) 0.2784(13) 0.3469(7) 0.066(3) Uani 0.50 1 d P
N3 N 0.3661(2) 0.3823(2) 0.24887(15) 0.0255(6) Uani 1 1 d .
C29 C 0.3891(4) 0.7024(3) 0.3428(2) 0.0391(8) Uani 1 1 d .
C15 C 0.0420(3) 0.2456(3) 0.2923(2) 0.0359(8) Uani 1 1 d .
N2 N 0.1497(2) 0.3905(2) 0.30168(15) 0.0260(6) Uani 1 1 d .
C3 C 0.0682(3) 0.6186(3) 0.0320(2) 0.0366(8) Uani 1 1 d .
H3A H 0.0701 0.5366 0.0719 0.055 Uiso 1 1 calc R
H3B H 0.1471 0.6315 0.0372 0.055 Uiso 1 1 calc R
H3C H 0.0503 0.6229 -0.0256 0.055 Uiso 1 1 calc R
C22B C 0.6133(12) 0.0725(9) 0.3337(6) 0.077(4) Uani 0.50 1 d P
C24 C 0.4898(3) 0.2922(3) 0.1505(2) 0.0292(7) Uani 1 1 d .
C27 C 0.3929(4) 0.4023(3) 0.08174(19) 0.0389(9) Uani 1 1 d .
H27A H 0.4088 0.3974 0.0259 0.058 Uiso 1 1 calc R
H27B H 0.3980 0.4819 0.0829 0.058 Uiso 1 1 calc R
H27C H 0.3117 0.3959 0.0937 0.058 Uiso 1 1 calc R
C5 C -0.0270(4) 0.8519(3) -0.0099(2) 0.0413(9) Uani 1 1 d .
H5A H 0.0489 0.8652 0.0036 0.062 Uiso 1 1 calc R
H5B H -0.0957 0.9179 -0.0039 0.062 Uiso 1 1 calc R
H5C H -0.0311 0.8535 -0.0681 0.062 Uiso 1 1 calc R
C10 C 0.0948(3) 0.3121(3) 0.34399(19) 0.0291(7) Uani 1 1 d .
C35 C 0.5341(4) 0.6632(4) 0.1584(3) 0.0532(11) Uani 1 1 d .
H35A H 0.5965 0.6468 0.2031 0.080 Uiso 1 1 calc R
H35B H 0.5618 0.6989 0.1033 0.080 Uiso 1 1 calc R
H35C H 0.5191 0.5852 0.1625 0.080 Uiso 1 1 calc R
C7 C -0.0101(5) 0.8311(5) 0.2466(4) 0.0794(16) Uani 1 1 d .
H7A H 0.0274 0.8883 0.2073 0.119 Uiso 1 1 calc R
H7B H 0.0532 0.7578 0.2831 0.119 Uiso 1 1 calc R
H7C H -0.0601 0.8732 0.2813 0.119 Uiso 1 1 calc R
C26 C 0.6190(4) 0.3036(4) 0.1278(3) 0.0496(10) Uani 1 1 d .
H26A H 0.6813 0.2296 0.1648 0.074 Uiso 1 1 calc R
H26B H 0.6284 0.3780 0.1357 0.074 Uiso 1 1 calc R
H26C H 0.6278 0.3103 0.0689 0.074 Uiso 1 1 calc R
C34 C 0.3187(4) 0.7872(4) 0.0927(2) 0.0441(9) Uani 1 1 d .
H34A H 0.3065 0.7096 0.0928 0.066 Uiso 1 1 calc R
H34B H 0.3490 0.8267 0.0395 0.066 Uiso 1 1 calc R
H34C H 0.2416 0.8436 0.0985 0.066 Uiso 1 1 calc R
C16 C 0.0135(4) 0.1227(3) 0.3444(3) 0.0540(11) Uani 1 1 d .
H16A H 0.0875 0.0609 0.3776 0.081 Uiso 1 1 calc R
H16B H -0.0172 0.0902 0.3059 0.081 Uiso 1 1 calc R
H16C H -0.0478 0.1402 0.3824 0.081 Uiso 1 1 calc R
C13 C 0.1430(5) 0.1575(4) 0.5003(2) 0.0638(14) Uani 1 1 d .
H13A H 0.2257 0.1313 0.4851 0.096 Uiso 1 1 calc R
H13B H 0.0990 0.1020 0.4939 0.096 Uiso 1 1 calc R
H13C H 0.1456 0.1538 0.5590 0.096 Uiso 1 1 calc R
C36 C 0.4361(5) 0.8837(4) 0.1603(3) 0.0662(14) Uani 1 1 d .
H36A H 0.3594 0.9443 0.1622 0.099 Uiso 1 1 calc R
H36B H 0.4688 0.9156 0.1065 0.099 Uiso 1 1 calc R
H36C H 0.4940 0.8702 0.2069 0.099 Uiso 1 1 calc R
C28 C 0.3647(3) 0.6881(3) 0.2549(2) 0.0303(7) Uani 1 1 d .
C25 C 0.4762(4) 0.1684(3) 0.1451(2) 0.0417(9) Uani 1 1 d .
H25A H 0.3979 0.1596 0.1634 0.063 Uiso 1 1 calc R
H25B H 0.5416 0.0974 0.1817 0.063 Uiso 1 1 calc R
H25C H 0.4807 0.1708 0.0867 0.063 Uiso 1 1 calc R
C8 C -0.1494(5) 0.7014(4) 0.2630(3) 0.0703(14) Uani 1 1 d .
H8A H -0.1958 0.7460 0.2977 0.105 Uiso 1 1 calc R
H8B H -0.0853 0.6284 0.2991 0.105 Uiso 1 1 calc R
H8C H -0.2034 0.6744 0.2343 0.105 Uiso 1 1 calc R
C12 C 0.1325(4) 0.3837(4) 0.4656(2) 0.0516(11) Uani 1 1 d .
H12A H 0.2199 0.3596 0.4608 0.077 Uiso 1 1 calc R
H12B H 0.1183 0.3768 0.5240 0.077 Uiso 1 1 calc R
H12C H 0.0950 0.4698 0.4280 0.077 Uiso 1 1 calc R
C11 C 0.0760(4) 0.2957(3) 0.4403(2) 0.0400(9) Uani 1 1 d .
C14 C -0.0621(4) 0.3318(4) 0.4529(3) 0.0551(12) Uani 1 1 d .
H14A H -0.0720 0.3212 0.5123 0.083 Uiso 1 1 calc R
H14B H -0.0992 0.2780 0.4366 0.083 Uiso 1 1 calc R
H14C H -0.1016 0.4188 0.4177 0.083 Uiso 1 1 calc R
C17 C -0.0757(4) 0.3437(4) 0.2378(3) 0.0549(11) Uani 1 1 d .
H17A H -0.1363 0.3658 0.2751 0.082 Uiso 1 1 calc R
H17B H -0.1079 0.3082 0.2019 0.082 Uiso 1 1 calc R
H17C H -0.0565 0.4184 0.2023 0.082 Uiso 1 1 calc R
C18 C 0.1387(4) 0.2104(4) 0.2321(2) 0.0461(10) Uani 1 1 d .
H18A H 0.1543 0.2859 0.1944 0.069 Uiso 1 1 calc R
H18B H 0.1080 0.1708 0.1985 0.069 Uiso 1 1 calc R
H18C H 0.2141 0.1526 0.2658 0.069 Uiso 1 1 calc R
C32 C 0.5284(4) 0.6740(4) 0.3667(2) 0.0533(11) Uani 1 1 d .
H32A H 0.5587 0.7360 0.3251 0.080 Uiso 1 1 calc R
H32B H 0.5725 0.5907 0.3669 0.080 Uiso 1 1 calc R
H32C H 0.5406 0.6778 0.4228 0.080 Uiso 1 1 calc R
C31 C 0.3177(4) 0.8369(4) 0.3415(3) 0.0621(12) Uani 1 1 d .
H31A H 0.3261 0.8403 0.3981 0.093 Uiso 1 1 calc R
H31B H 0.2318 0.8558 0.3238 0.093 Uiso 1 1 calc R
H31C H 0.3506 0.8981 0.3017 0.093 Uiso 1 1 calc R
C19 C 0.4619(3) 0.3006(3) 0.24104(19) 0.0279(7) Uani 1 1 d .
C30 C 0.3418(4) 0.6064(4) 0.4124(2) 0.0520(11) Uani 1 1 d .
H30A H 0.3587 0.6112 0.4676 0.078 Uiso 1 1 calc R
H30B H 0.3827 0.5222 0.4130 0.078 Uiso 1 1 calc R
H30C H 0.2543 0.6258 0.4003 0.078 Uiso 1 1 calc R
C4 C -0.1571(4) 0.7032(4) 0.0367(2) 0.0448(9) Uani 1 1 d .
H4A H -0.1689 0.7080 -0.0218 0.067 Uiso 1 1 calc R
H4B H -0.2221 0.7685 0.0470 0.067 Uiso 1 1 calc R
H4C H -0.1584 0.6215 0.0752 0.067 Uiso 1 1 calc R
C33 C 0.4138(3) 0.7578(3) 0.1687(2) 0.0373(8) Uani 1 1 d .
C23B C 0.4543(13) 0.1934(12) 0.4054(7) 0.066(4) Uani 0.50 1 d P
C21A C 0.5695(16) 0.2966(16) 0.3708(10) 0.136(9) Uani 0.50 1 d P
C23A C 0.4761(12) 0.1274(19) 0.3748(10) 0.160(10) Uani 0.50 1 d P
C22A C 0.6758(9) 0.1311(10) 0.3142(6) 0.067(3) Uani 0.50 1 d P

loop_
_atom_site_aniso_label
_atom_site_aniso_U_11
_atom_site_aniso_U_22
_atom_site_aniso_U_33
_atom_site_aniso_U_23
_atom_site_aniso_U_13
_atom_site_aniso_U_12
Mn1 0.0260(3) 0.0178(3) 0.0231(3) -0.00829(18) -0.00063(18) -0.00108(19)
N1 0.0225(14) 0.0179(12) 0.0273(13) -0.0068(10) -0.0016(10) -0.0018(11)
C1 0.0276(18) 0.0188(15) 0.0310(16) -0.0093(13) 0.0013(13) -0.0049(13)
C20 0.032(2) 0.036(2) 0.0402(19) -0.0082(16) -0.0070(15) 0.0078(16)
N4 0.0261(14) 0.0209(13) 0.0287(13) -0.0123(11) -0.0004(11) 0.0009(11)
C2 0.0327(19) 0.0250(16) 0.0247(15) -0.0070(13) -0.0050(13) -0.0034(14)
C6 0.0244(18) 0.0285(17) 0.0364(17) -0.0137(14) 0.0001(13) 0.0044(14)
C9 0.091(4) 0.077(3) 0.060(3) -0.026(3) -0.006(3) 0.057(3)
C21B 0.040(6) 0.107(10) 0.060(6) -0.036(6) -0.006(5) -0.028(7)
N3 0.0301(15) 0.0172(12) 0.0279(13) -0.0098(10) -0.0009(11) -0.0032(11)
C29 0.040(2) 0.042(2) 0.0423(19) -0.0260(16) -0.0029(16) -0.0086(17)
C15 0.039(2) 0.0309(18) 0.0417(19) -0.0134(15) 0.0067(15) -0.0155(16)
N2 0.0289(15) 0.0212(13) 0.0238(12) -0.0094(10) -0.0016(11) 0.0004(11)
C3 0.045(2) 0.0361(19) 0.0308(17) -0.0184(15) 0.0011(15) -0.0070(16)
C22B 0.088(9) 0.035(5) 0.060(6) -0.001(5) 0.002(6) 0.036(5)
C24 0.0289(18) 0.0207(15) 0.0398(17) -0.0149(13) 0.0062(14) -0.0052(13)
C27 0.050(2) 0.0355(19) 0.0279(16) -0.0143(14) 0.0037(15) -0.0045(17)
C5 0.060(3) 0.0294(19) 0.0309(17) -0.0076(14) -0.0049(16) -0.0109(18)
C10 0.0312(18) 0.0225(16) 0.0266(15) -0.0061(13) 0.0032(13) -0.0006(14)
C35 0.044(2) 0.062(3) 0.057(2) -0.024(2) 0.0144(19) -0.018(2)
C7 0.050(3) 0.094(4) 0.131(4) -0.096(4) 0.013(3) -0.010(3)
C26 0.039(2) 0.050(2) 0.066(3) -0.029(2) 0.0204(19) -0.0128(19)
C34 0.054(3) 0.039(2) 0.0378(19) -0.0091(16) 0.0040(17) -0.0181(19)
C16 0.067(3) 0.036(2) 0.066(3) -0.0189(19) 0.024(2) -0.025(2)
C13 0.089(4) 0.045(2) 0.0302(19) 0.0023(17) 0.015(2) 0.001(2)
C36 0.102(4) 0.047(3) 0.069(3) -0.023(2) 0.015(3) -0.047(3)
C28 0.0300(18) 0.0216(16) 0.0360(17) -0.0116(13) -0.0013(14) -0.0012(14)
C25 0.048(2) 0.0327(19) 0.051(2) -0.0232(16) 0.0097(18) -0.0121(17)
C8 0.077(4) 0.066(3) 0.069(3) -0.028(2) 0.042(3) -0.018(3)
C12 0.068(3) 0.057(2) 0.0317(19) -0.0238(18) 0.0070(18) -0.012(2)
C11 0.051(2) 0.0323(19) 0.0266(16) -0.0067(14) 0.0102(15) -0.0024(17)
C14 0.062(3) 0.046(2) 0.055(2) -0.0184(19) 0.032(2) -0.013(2)
C17 0.049(3) 0.053(3) 0.063(3) -0.017(2) -0.007(2) -0.020(2)
C18 0.060(3) 0.049(2) 0.050(2) -0.0318(18) 0.0195(19) -0.029(2)
C32 0.049(3) 0.065(3) 0.055(2) -0.031(2) -0.0087(19) -0.018(2)
C31 0.069(3) 0.061(3) 0.067(3) -0.050(2) -0.008(2) 0.000(2)
C19 0.0300(18) 0.0195(15) 0.0312(16) -0.0090(13) -0.0016(13) -0.0028(13)
C30 0.055(3) 0.070(3) 0.038(2) -0.0285(19) 0.0032(18) -0.017(2)
C4 0.043(2) 0.042(2) 0.048(2) -0.0159(17) -0.0124(17) -0.0093(18)
C33 0.042(2) 0.0286(18) 0.0452(19) -0.0148(15) 0.0056(16) -0.0149(16)
C23B 0.063(7) 0.072(7) 0.030(5) -0.005(5) 0.009(4) 0.011(6)
C21A 0.117(13) 0.139(12) 0.108(12) -0.092(10) -0.094(10) 0.086(12)
C23A 0.048(8) 0.198(18) 0.100(11) 0.122(12) -0.022(7) -0.046(11)
C22A 0.045(6) 0.052(6) 0.061(6) 0.002(5) -0.008(4) 0.022(5)

loop_
_atom_type_symbol
_atom_type_description
_atom_type_scat_dispersion_real
_atom_type_scat_dispersion_imag
_atom_type_scat_source
C C 0.0033 0.0016 'International Tables Vol C Tables 4.2.6.8 and 6.1.1.4'
H H 0.0000 0.0000 'International Tables Vol C Tables 4.2.6.8 and 6.1.1.4'
N N 0.0061 0.0033 'International Tables Vol C Tables 4.2.6.8 and 6.1.1.4'
Mn Mn 0.3368 0.7283 'International Tables Vol C Tables 4.2.6.8 and 6.1.1.4'

loop_
_geom_angle_atom_site_label_1
_geom_angle_atom_site_label_2
_geom_angle_atom_site_label_3
_geom_angle
N3 Mn1 N2 93.20(12)
N3 Mn1 N4 93.78(12)
N2 Mn1 N4 151.12(12)
N3 Mn1 N1 150.31(12)
N2 Mn1 N1 93.90(12)
N4 Mn1 N1 93.77(12)
C1 N1 Mn1 174.1(2)
N1 C1 C2 120.8(3)
N1 C1 C6 114.7(3)
C2 C1 C6 124.4(3)
C23A C20 C21A 114.2(13)
C23A C20 C21B 137.3(10)
C21A C20 C21B 31.2(7)
C23A C20 C22B 70.6(10)
C21A C20 C22B 133.1(7)
C21B C20 C22B 112.9(8)
C23A C20 C22A 110.5(9)
C21A C20 C22A 105.2(8)
C21B C20 C22A 76.4(7)
C22B C20 C22A 41.4(5)
C23A C20 C19 106.2(6)
C21A C20 C19 106.1(6)
C21B C20 C19 108.4(5)
C22B C20 C19 117.3(5)
C22A C20 C19 114.7(4)
C23A C20 C23B 38.4(11)
C21A C20 C23B 77.6(10)
C21B C20 C23B 106.1(7)
C22B C20 C23B 103.6(6)
C22A C20 C23B 134.4(6)
C19 C20 C23B 107.7(5)
C28 N4 Mn1 177.6(2)
C3 C2 C4 107.6(3)
C3 C2 C5 107.8(3)
C4 C2 C5 110.4(3)
C3 C2 C1 108.4(2)
C4 C2 C1 111.5(3)
C5 C2 C1 111.0(3)
C9 C6 C7 107.1(4)
C9 C6 C8 109.9(4)
C7 C6 C8 106.0(4)
C9 C6 C1 117.8(3)
C7 C6 C1 108.3(3)
C8 C6 C1 107.1(3)
C21A C21B C20 73.1(17)
C21A C21B C22A 122(2)
C20 C21B C22A 52.5(5)
C19 N3 Mn1 174.5(2)
C30 C29 C31 108.0(3)
C30 C29 C32 108.4(3)
C31 C29 C32 109.8(3)
C30 C29 C28 107.9(3)
C31 C29 C28 111.0(3)
C32 C29 C28 111.6(3)
C16 C15 C17 109.5(3)
C16 C15 C18 106.3(3)
C17 C15 C18 109.2(3)
C16 C15 C10 117.0(3)
C17 C15 C10 107.0(3)
C18 C15 C10 107.6(3)
C10 N2 Mn1 176.0(2)
C22A C22B C20 70.1(8)
C22A C22B C23A 120.4(12)
C20 C22B C23A 52.1(7)
C25 C24 C27 106.5(3)
C25 C24 C26 110.4(3)
C27 C24 C26 107.9(3)
C25 C24 C19 110.6(2)
C27 C24 C19 108.8(2)
C26 C24 C19 112.2(3)
N2 C10 C11 119.2(3)
N2 C10 C15 116.1(3)
C11 C10 C15 124.5(3)
N4 C28 C29 120.2(3)
N4 C28 C33 115.7(3)
C29 C28 C33 124.1(3)
C12 C11 C14 108.4(3)
C12 C11 C13 107.6(3)
C14 C11 C13 110.3(3)
C12 C11 C10 108.9(3)
C14 C11 C10 110.6(3)
C13 C11 C10 110.9(3)
N3 C19 C24 120.2(3)
N3 C19 C20 115.6(3)
C24 C19 C20 124.1(3)
C36 C33 C35 109.9(3)
C36 C33 C34 106.5(3)
C35 C33 C34 107.6(3)
C36 C33 C28 116.8(3)
C35 C33 C28 107.1(3)
C34 C33 C28 108.6(3)
C23A C23B C20 60.4(9)
C23A C23B C21A 106.8(14)
C20 C23B C21A 48.1(5)
C21B C21A C20 75.8(15)
C21B C21A C23B 125(2)
C20 C21A C23B 54.3(8)
C23B C23A C20 81.3(17)
C23B C23A C22B 128.5(19)
C20 C23A C22B 57.3(6)
C22B C22A C20 68.5(7)
C22B C22A C21B 114.1(10)
C20 C22A C21B 51.1(5)

loop_
_geom_bond_atom_site_label_1
_geom_bond_atom_site_label_2
_geom_bond_distance
Mn1 N3 1.781(3)
Mn1 N2 1.782(3)
Mn1 N4 1.786(3)
Mn1 N1 1.790(3)
N1 C1 1.259(4)
C1 C2 1.566(4)
C1 C6 1.575(4)
C20 C23A 1.451(13)
C20 C21A 1.514(16)
C20 C21B 1.534(13)
C20 C22B 1.546(9)
C20 C22A 1.562(10)
C20 C19 1.570(5)
C20 C23B 1.650(11)
N4 C28 1.257(4)
C2 C3 1.531(4)
C2 C4 1.534(5)
C2 C5 1.542(4)
C6 C9 1.525(5)
C6 C7 1.531(6)
C6 C8 1.534(5)
C21B C21A 0.819(17)
C21B C22A 1.914(18)
N3 C19 1.264(4)
C29 C30 1.533(5)
C29 C31 1.545(5)
C29 C32 1.545(5)
C29 C28 1.559(5)
C15 C16 1.535(5)
C15 C17 1.535(5)
C15 C18 1.540(5)
C15 C10 1.561(5)
N2 C10 1.270(4)
C22B C22A 1.098(14)
C22B C23A 1.73(2)
C24 C25 1.537(4)
C24 C27 1.544(5)
C24 C26 1.544(5)
C24 C19 1.561(4)
C10 C11 1.563(4)
C35 C33 1.542(5)
C34 C33 1.544(5)
C13 C11 1.551(5)
C36 C33 1.531(5)
C28 C33 1.575(4)
C12 C11 1.529(6)
C11 C14 1.534(5)
C23B C23A 1.04(3)
C23B C21A 1.99(3)
